data_4341997
loop_
_publ_author_name
'Kozhukh, Julia'
'Minier, Mikael A.'
'Lippard, Stephen J.'

_publ_section_title
;
 Synthesis and Characterization of Mononuclear, Pseudotetrahedral
 Cobalt(III) Compounds.
;
_journal_issue 2
_journal_name_full 'Inorganic chemistry'
_journal_page_first 418
_journal_page_last 424
_journal_paper_doi 10.1021/ic5009279
_journal_volume 54
_journal_year 2015
_chemical_formula_sum 'C24 H30 B Co F4 N4'
_chemical_formula_weight 520.26
_chemical_name_systematic
; 
 ? 
;
_space_group_IT_number 14
_symmetry_cell_setting monoclinic
_symmetry_space_group_name_Hall '-P 2ybc'
_symmetry_space_group_name_H-M 'P 1 21/c 1'
_atom_sites_solution_hydrogens geom
_atom_sites_solution_primary direct
_atom_sites_solution_secondary difmap
_audit_creation_method SHELXL-97
_cell_angle_alpha 90.00
_cell_angle_beta 105.35(2)
_cell_angle_gamma 90.00
_cell_formula_units_Z 4
_cell_length_a 11.137(8)
_cell_length_b 24.040(19)
_cell_length_c 8.549(7)
_cell_measurement_reflns_used 9824
_cell_measurement_temperature 100(2)
_cell_measurement_theta_max 26.50
_cell_measurement_theta_min 2.61
_cell_volume 2207(3)
_computing_cell_refinement 'Bruker SMART'
_computing_data_collection 'Bruker SMART'
_computing_data_reduction 'Bruker SAINT'
_computing_molecular_graphics 'Bruker SHELXTL'
_computing_publication_material 'Bruker SHELXTL'
_computing_structure_refinement 'SHELXL-97 (Sheldrick, 2008)'
_computing_structure_solution 'SHELXS-97 (Sheldrick, 2008)'
_diffrn_ambient_temperature 100(2)
_diffrn_measured_fraction_theta_full 0.993
_diffrn_measured_fraction_theta_max 0.993
_diffrn_measurement_device_type 'CCD area detector'
_diffrn_measurement_method 'phi and omega scans'
_diffrn_radiation_monochromator graphite
_diffrn_radiation_source 'fine-focus sealed tube'
_diffrn_radiation_type MoK\a
_diffrn_radiation_wavelength 0.71073
_diffrn_reflns_av_R_equivalents 0.0572
_diffrn_reflns_av_sigmaI/netI 0.0357
_diffrn_reflns_limit_h_max 13
_diffrn_reflns_limit_h_min -14
_diffrn_reflns_limit_k_max 30
_diffrn_reflns_limit_k_min -30
_diffrn_reflns_limit_l_max 10
_diffrn_reflns_limit_l_min -10
_diffrn_reflns_number 37590
_diffrn_reflns_theta_full 26.76
_diffrn_reflns_theta_max 26.76
_diffrn_reflns_theta_min 1.69
_exptl_absorpt_coefficient_mu 0.833
_exptl_absorpt_correction_T_max 0.9595
_exptl_absorpt_correction_T_min 0.7317
_exptl_absorpt_correction_type multi-scan
_exptl_absorpt_process_details 'Blessing, 1995'
_exptl_crystal_colour brown
_exptl_crystal_density_diffrn 1.566
_exptl_crystal_density_meas ?
_exptl_crystal_density_method 'not measured'
_exptl_crystal_description needle
_exptl_crystal_F_000 1080
_exptl_crystal_size_max 0.40
_exptl_crystal_size_mid 0.10
_exptl_crystal_size_min 0.05
_refine_diff_density_max 0.406
_refine_diff_density_min -0.364
_refine_diff_density_rms 0.063
_refine_ls_extinction_method none
_refine_ls_goodness_of_fit_ref 1.042
_refine_ls_hydrogen_treatment constr
_refine_ls_matrix_type full
_refine_ls_number_parameters 307
_refine_ls_number_reflns 4665
_refine_ls_number_restraints 0
_refine_ls_restrained_S_all 1.042
_refine_ls_R_factor_all 0.0570
_refine_ls_R_factor_gt 0.0357
_refine_ls_shift/su_max 0.001
_refine_ls_shift/su_mean 0.000
_refine_ls_structure_factor_coef Fsqd
_refine_ls_weighting_details 'calc w=1/[\s^2^(Fo^2^)+(0.0345P)^2^+1.7089P] where P=(Fo^2^+2Fc^2^)/3'
_refine_ls_weighting_scheme calc
_refine_ls_wR_factor_gt 0.0759
_refine_ls_wR_factor_ref 0.0845
_reflns_number_gt 3634
_reflns_number_total 4665
_reflns_threshold_expression >2sigma(I)
_cod_data_source_file ic5009279_si_001.cif
_cod_data_source_block jk63
_cod_depositor_comments
;
The following automatic conversions were performed:

'_symmetry_cell_setting' value 'Monoclinic' changed to 'monoclinic'
according to
/home/saulius/struct/COD-crude-data--automatic-downloads/rss-feeds/ACS/lib/dictionaries/cif_core.dic
dictionary named 'cif_core.dic' version 2.4.2 from 2011-04-26.

Automatic conversion script
Id: cif_fix_values 2935 2014-11-11 08:27:57Z andrius 

The following automatic conversions were performed:

'_exptl_crystal_density_meas' value 'not measured' was changed to '?'
- the value is perceived as not measured.

Automatic conversion script
Id: cif_fix_values 3008 2015-01-20 13:52:24Z robertas 

 Adding full bibliography for 4341997--4342000.cif.
;
_cod_original_sg_symbol_H-M P2(1)/c
_cod_database_code 4341997

loop_
_symmetry_equiv_pos_as_xyz
'x, y, z'
'-x, y+1/2, -z+1/2'
'-x, -y, -z'
'x, -y-1/2, z-1/2'

loop_
_atom_site_label
_atom_site_type_symbol
_atom_site_fract_x
_atom_site_fract_y
_atom_site_fract_z
_atom_site_U_iso_or_equiv
_atom_site_adp_type
_atom_site_occupancy
_atom_site_symmetry_multiplicity
_atom_site_calc_flag
_atom_site_refinement_flags
Co1 Co 0.70474(3) 0.901089(12) 0.60341(4) 0.01653(9) Uani 1 1 d .
N1 N 0.63049(16) 0.88821(7) 0.7697(2) 0.0166(4) Uani 1 1 d .
C24 C 0.6925(2) 0.90275(10) 0.9384(3) 0.0216(5) Uani 1 1 d .
H24A H 0.7835 0.9042 0.9518 0.026 Uiso 1 1 calc R
H24B H 0.6762 0.8730 1.0103 0.026 Uiso 1 1 calc R
N2 N 0.57243(16) 0.86029(7) 0.4861(2) 0.0167(4) Uani 1 1 d .
C20 C 0.6695(2) 1.02371(9) 0.6013(3) 0.0222(5) Uani 1 1 d .
H20A H 0.6097 1.0365 0.5002 0.027 Uiso 1 1 calc R
H20B H 0.7300 1.0541 0.6400 0.027 Uiso 1 1 calc R
N3 N 0.82731(16) 0.88733(7) 0.4994(2) 0.0185(4) Uani 1 1 d .
C1 C 0.51908(19) 0.86263(9) 0.7299(3) 0.0164(4) Uani 1 1 d .
C12 C 0.8834(2) 0.83150(9) 0.5065(3) 0.0231(5) Uani 1 1 d .
H12A H 0.8798 0.8137 0.6095 0.028 Uiso 1 1 calc R
H12B H 0.9723 0.8359 0.5094 0.028 Uiso 1 1 calc R
C7 C 0.48173(19) 0.84788(8) 0.5575(3) 0.0164(4) Uani 1 1 d .
C5 C 0.2666(2) 0.80768(10) 0.5267(3) 0.0261(5) Uani 1 1 d .
H5 H 0.1971 0.7944 0.4450 0.031 Uiso 1 1 calc R
C4 C 0.2533(2) 0.80611(10) 0.6822(3) 0.0253(5) Uani 1 1 d .
H4 H 0.1791 0.7894 0.6949 0.030 Uiso 1 1 calc R
C6 C 0.3664(2) 0.82580(9) 0.4716(3) 0.0212(5) Uani 1 1 d .
H6 H 0.3549 0.8228 0.3578 0.025 Uiso 1 1 calc R
N4 N 0.73709(17) 0.97477(7) 0.5635(2) 0.0185(4) Uani 1 1 d .
C2 C 0.4501(2) 0.85153(9) 0.8420(3) 0.0209(5) Uani 1 1 d .
H2 H 0.4886 0.8635 0.9495 0.025 Uiso 1 1 calc R
C21 C 0.5995(2) 1.01326(10) 0.7271(3) 0.0239(5) Uani 1 1 d .
H21A H 0.5497 0.9789 0.6982 0.029 Uiso 1 1 calc R
H21B H 0.5409 1.0444 0.7248 0.029 Uiso 1 1 calc R
C23 C 0.6504(2) 0.95821(10) 0.9922(3) 0.0247(5) Uani 1 1 d .
H23A H 0.5591 0.9574 0.9760 0.030 Uiso 1 1 calc R
H23B H 0.6897 0.9634 1.1095 0.030 Uiso 1 1 calc R
C8 C 0.5582(2) 0.84913(9) 0.3138(3) 0.0195(5) Uani 1 1 d .
H8A H 0.6175 0.8727 0.2753 0.023 Uiso 1 1 calc R
H8B H 0.4729 0.8596 0.2517 0.023 Uiso 1 1 calc R
C3 C 0.3352(2) 0.82596(10) 0.8225(3) 0.0236(5) Uani 1 1 d .
H3 H 0.3091 0.8215 0.9189 0.028 Uiso 1 1 calc R
C22 C 0.6837(2) 1.00733(10) 0.8994(3) 0.0260(5) Uani 1 1 d .
H22A H 0.7709 1.0031 0.8938 0.031 Uiso 1 1 calc R
H22B H 0.6788 1.0419 0.9602 0.031 Uiso 1 1 calc R
F1 F 1.02971(18) 0.80823(8) 0.1602(2) 0.0578(5) Uani 1 1 d .
F2 F 1.09256(15) 0.79258(7) -0.0643(2) 0.0444(4) Uani 1 1 d .
F4 F 0.97717(16) 0.86769(7) -0.0518(2) 0.0546(5) Uani 1 1 d .
C13 C 0.86269(19) 0.92992(9) 0.4227(3) 0.0184(5) Uani 1 1 d .
F3 F 1.17576(16) 0.86358(8) 0.1026(2) 0.0558(5) Uani 1 1 d .
C19 C 0.8049(2) 0.98224(9) 0.4542(3) 0.0189(5) Uani 1 1 d .
C9 C 0.5809(2) 0.78820(9) 0.2797(3) 0.0231(5) Uani 1 1 d .
H9A H 0.5116 0.7658 0.2992 0.028 Uiso 1 1 calc R
H9B H 0.5778 0.7845 0.1634 0.028 Uiso 1 1 calc R
C14 C 0.9450(2) 0.92309(10) 0.3231(3) 0.0219(5) Uani 1 1 d .
H14 H 0.9766 0.8865 0.3203 0.026 Uiso 1 1 calc R
C10 C 0.7029(2) 0.76336(9) 0.3791(3) 0.0244(5) Uani 1 1 d .
H10A H 0.7063 0.7241 0.3458 0.029 Uiso 1 1 calc R
H10B H 0.7017 0.7633 0.4945 0.029 Uiso 1 1 calc R
C18 C 0.8160(2) 1.03398(10) 0.3837(3) 0.0227(5) Uani 1 1 d .
H18 H 0.7696 1.0632 0.4148 0.027 Uiso 1 1 calc R
C11 C 0.8232(2) 0.79218(10) 0.3668(3) 0.0245(5) Uani 1 1 d .
H11A H 0.8846 0.7631 0.3600 0.029 Uiso 1 1 calc R
H11B H 0.8047 0.8136 0.2643 0.029 Uiso 1 1 calc R
B1 B 1.0683(3) 0.83265(12) 0.0374(4) 0.0288(6) Uani 1 1 d .
C17 C 0.8839(2) 1.04961(10) 0.2754(3) 0.0268(5) Uani 1 1 d .
H17 H 0.8767 1.0876 0.2441 0.032 Uiso 1 1 calc R
C15 C 0.9861(2) 0.96164(10) 0.2293(3) 0.0250(5) Uani 1 1 d .
H15 H 1.0409 0.9474 0.1707 0.030 Uiso 1 1 calc R
C16 C 0.9599(2) 1.01804(11) 0.2073(3) 0.0275(5) Uani 1 1 d .
H16 H 0.9992 1.0371 0.1369 0.033 Uiso 1 1 calc R

loop_
_atom_site_aniso_label
_atom_site_aniso_U_11
_atom_site_aniso_U_22
_atom_site_aniso_U_33
_atom_site_aniso_U_23
_atom_site_aniso_U_13
_atom_site_aniso_U_12
Co1 0.01531(15) 0.01591(15) 0.02045(16) -0.00189(13) 0.00840(11) -0.00269(12)
N1 0.0155(9) 0.0174(9) 0.0173(9) -0.0020(7) 0.0048(7) 0.0009(7)
C24 0.0160(11) 0.0292(12) 0.0188(11) -0.0019(10) 0.0034(8) 0.0007(10)
N2 0.0180(9) 0.0154(9) 0.0185(9) -0.0007(7) 0.0082(7) 0.0002(7)
C20 0.0212(12) 0.0178(11) 0.0258(12) -0.0013(9) 0.0033(10) 0.0009(9)
N3 0.0156(9) 0.0184(10) 0.0226(10) -0.0022(7) 0.0070(7) -0.0021(7)
C1 0.0141(10) 0.0145(10) 0.0214(11) 0.0001(8) 0.0062(8) 0.0026(8)
C12 0.0198(12) 0.0226(12) 0.0295(13) 0.0015(10) 0.0112(10) 0.0038(9)
C7 0.0153(11) 0.0128(10) 0.0222(12) 0.0002(8) 0.0069(8) 0.0018(8)
C5 0.0162(12) 0.0272(13) 0.0352(14) -0.0047(11) 0.0072(10) -0.0035(10)
C4 0.0170(12) 0.0258(12) 0.0363(14) -0.0013(11) 0.0128(10) -0.0028(10)
C6 0.0212(12) 0.0198(11) 0.0237(12) -0.0026(9) 0.0078(9) -0.0004(9)
N4 0.0183(10) 0.0166(9) 0.0204(10) -0.0028(8) 0.0050(7) -0.0012(7)
C2 0.0203(12) 0.0232(12) 0.0211(12) -0.0001(9) 0.0087(9) 0.0015(9)
C21 0.0209(12) 0.0210(12) 0.0303(13) -0.0032(10) 0.0077(10) 0.0043(9)
C23 0.0208(12) 0.0329(14) 0.0208(12) -0.0054(10) 0.0061(9) -0.0031(10)
C8 0.0215(12) 0.0212(11) 0.0178(11) -0.0008(9) 0.0085(9) -0.0013(9)
C3 0.0234(12) 0.0244(12) 0.0287(13) 0.0028(10) 0.0168(10) 0.0034(10)
C22 0.0265(13) 0.0277(13) 0.0245(13) -0.0084(10) 0.0079(10) -0.0032(10)
F1 0.0773(13) 0.0570(12) 0.0551(12) 0.0114(9) 0.0459(11) -0.0004(10)
F2 0.0429(10) 0.0410(9) 0.0583(11) -0.0100(8) 0.0292(8) 0.0030(7)
F4 0.0466(11) 0.0470(11) 0.0711(13) 0.0127(9) 0.0170(9) 0.0187(8)
C13 0.0150(11) 0.0221(12) 0.0172(11) -0.0022(9) 0.0029(8) -0.0049(9)
F3 0.0486(11) 0.0630(12) 0.0560(12) -0.0120(9) 0.0145(9) -0.0168(9)
C19 0.0170(11) 0.0215(11) 0.0171(11) -0.0014(9) 0.0026(9) -0.0036(9)
C9 0.0268(13) 0.0207(12) 0.0250(12) -0.0068(9) 0.0126(10) -0.0052(10)
C14 0.0166(11) 0.0258(12) 0.0232(12) -0.0030(10) 0.0052(9) -0.0046(9)
C10 0.0288(13) 0.0149(11) 0.0331(14) -0.0006(10) 0.0148(10) -0.0022(10)
C18 0.0251(13) 0.0219(12) 0.0198(12) -0.0015(9) 0.0038(9) -0.0039(9)
C11 0.0263(13) 0.0199(12) 0.0310(13) -0.0021(10) 0.0143(10) 0.0025(10)
B1 0.0294(15) 0.0245(15) 0.0385(17) 0.0025(12) 0.0192(13) 0.0029(12)
C17 0.0313(14) 0.0253(13) 0.0202(12) 0.0015(10) 0.0004(10) -0.0097(10)
C15 0.0208(12) 0.0359(14) 0.0195(12) -0.0025(10) 0.0073(9) -0.0069(10)
C16 0.0260(13) 0.0366(14) 0.0191(12) 0.0019(10) 0.0047(10) -0.0119(11)

loop_
_atom_type_symbol
_atom_type_description
_atom_type_scat_dispersion_real
_atom_type_scat_dispersion_imag
_atom_type_scat_source
C C 0.0033 0.0016 'International Tables Vol C Tables 4.2.6.8 and 6.1.1.4'
H H 0.0000 0.0000 'International Tables Vol C Tables 4.2.6.8 and 6.1.1.4'
B B 0.0013 0.0007 'International Tables Vol C Tables 4.2.6.8 and 6.1.1.4'
N N 0.0061 0.0033 'International Tables Vol C Tables 4.2.6.8 and 6.1.1.4'
F F 0.0171 0.0103 'International Tables Vol C Tables 4.2.6.8 and 6.1.1.4'
Co Co 0.3494 0.9721 'International Tables Vol C Tables 4.2.6.8 and 6.1.1.4'

loop_
_geom_angle_atom_site_label_1
_geom_angle_atom_site_label_2
_geom_angle_atom_site_label_3
_geom_angle
N2 Co1 N3 103.34(9)
N2 Co1 N1 82.69(9)
N3 Co1 N1 151.43(8)
N2 Co1 N4 125.24(8)
N3 Co1 N4 83.01(8)
N1 Co1 N4 116.66(8)
C1 N1 C24 121.37(18)
C1 N1 Co1 116.85(15)
C24 N1 Co1 121.72(15)
N1 C24 C23 113.73(19)
C7 N2 C8 121.44(18)
C7 N2 Co1 117.54(15)
C8 N2 Co1 120.40(14)
N4 C20 C21 114.40(19)
C13 N3 C12 122.88(19)
C13 N3 Co1 116.93(15)
C12 N3 Co1 120.18(14)
N1 C1 C2 123.3(2)
N1 C1 C7 111.27(18)
C2 C1 C7 125.4(2)
N3 C12 C11 115.9(2)
N2 C7 C6 122.7(2)
N2 C7 C1 110.82(19)
C6 C7 C1 126.48(19)
C4 C5 C6 129.6(2)
C5 C4 C3 127.7(2)
C5 C6 C7 130.2(2)
C19 N4 C20 116.95(18)
C19 N4 Co1 114.98(15)
C20 N4 Co1 125.74(15)
C3 C2 C1 131.0(2)
C20 C21 C22 113.7(2)
C22 C23 C24 112.6(2)
N2 C8 C9 112.83(18)
C4 C3 C2 129.1(2)
C23 C22 C21 113.7(2)
N3 C13 C14 122.0(2)
N3 C13 C19 111.53(19)
C14 C13 C19 126.4(2)
N4 C19 C18 122.7(2)
N4 C19 C13 111.27(19)
C18 C19 C13 126.0(2)
C10 C9 C8 116.01(19)
C15 C14 C13 129.7(2)
C9 C10 C11 116.8(2)
C17 C18 C19 130.6(2)
C12 C11 C10 115.8(2)
F1 B1 F2 109.9(2)
F1 B1 F4 110.5(2)
F2 B1 F4 108.5(2)
F1 B1 F3 109.5(2)
F2 B1 F3 109.6(2)
F4 B1 F3 108.8(2)
C16 C17 C18 129.5(2)
C14 C15 C16 130.1(2)
C17 C16 C15 127.7(2)

loop_
_geom_bond_atom_site_label_1
_geom_bond_atom_site_label_2
_geom_bond_distance
Co1 N2 1.832(2)
Co1 N3 1.845(2)
Co1 N1 1.850(2)
Co1 N4 1.857(2)
N1 C1 1.345(3)
N1 C24 1.467(3)
C24 C23 1.524(3)
N2 C7 1.345(3)
N2 C8 1.464(3)
C20 N4 1.478(3)
C20 C21 1.506(3)
N3 C13 1.331(3)
N3 C12 1.475(3)
C1 C2 1.403(3)
C1 C7 1.465(3)
C12 C11 1.531(3)
C7 C6 1.404(3)
C5 C4 1.376(4)
C5 C6 1.388(3)
C4 C3 1.385(3)
N4 C19 1.360(3)
C2 C3 1.390(3)
C21 C22 1.529(3)
C23 C22 1.522(3)
C8 C9 1.527(3)
F1 B1 1.368(3)
F2 B1 1.372(3)
F4 B1 1.382(3)
C13 C14 1.416(3)
C13 C19 1.470(3)
F3 B1 1.394(4)
C19 C18 1.402(3)
C9 C10 1.521(3)
C14 C15 1.380(3)
C10 C11 1.537(3)
C18 C17 1.393(3)
C17 C16 1.376(4)
C15 C16 1.389(4)
